data_4065119
loop_
_publ_author_name
'Uhl, Werner'
'Kovert, Dirk'
'Zemke, Sarina'
'Hepp, Alexander'

_publ_section_title
;
 Unexpected Formation of Ga4C2H4Heteroadamantane Cages by the Reaction of
 Carbon-Bridged Bis(dichlorogallium) Compounds withtert-Butyllithium
;
_journal_issue 17
_journal_name_full Organometallics
_journal_page_first 4736
_journal_paper_doi 10.1021/om200573g
_journal_volume 30
_journal_year 2011
_chemical_formula_sum 'C38 H72 Ga4 Si2'
_chemical_formula_weight 864.02
_chemical_name_systematic
; 
 ? 
;
_space_group_IT_number 14
_symmetry_cell_setting monoclinic
_symmetry_space_group_name_Hall '-P 2ybc'
_symmetry_space_group_name_H-M 'P 1 21/c 1'
_atom_sites_solution_hydrogens geom
_atom_sites_solution_primary direct
_atom_sites_solution_secondary difmap
_audit_creation_method SHELXL-97
_cell_angle_alpha 90.00
_cell_angle_beta 112.836(4)
_cell_angle_gamma 90.00
_cell_formula_units_Z 4
_cell_length_a 21.852(4)
_cell_length_b 10.257(2)
_cell_length_c 21.213(4)
_cell_measurement_reflns_used 1016
_cell_measurement_temperature 153(2)
_cell_measurement_theta_max 30.04
_cell_measurement_theta_min 1.93
_cell_volume 4381.9(14)
_computing_cell_refinement 'Bruker SAINT+'
_computing_data_collection 'Bruker SMART'
_computing_data_reduction 'Bruker SHELXTL'
_computing_molecular_graphics 'Bruker SHELXTL'
_computing_publication_material 'Bruker SHELXTL'
_computing_structure_refinement 'SHELXL-97 (Sheldrick, 1997)'
_computing_structure_solution 'SHELXS-97 (Sheldrick, 1990)'
_diffrn_ambient_temperature 153(2)
_diffrn_measured_fraction_theta_full 0.996
_diffrn_measured_fraction_theta_max 0.996
_diffrn_measurement_device_type 'CCD area detector'
_diffrn_measurement_method 'omega scans'
_diffrn_radiation_monochromator graphite
_diffrn_radiation_source 'rotating anode'
_diffrn_radiation_type MoK\a
_diffrn_radiation_wavelength 0.71073
_diffrn_reflns_av_R_equivalents 0.0455
_diffrn_reflns_av_sigmaI/netI 0.0471
_diffrn_reflns_limit_h_max 30
_diffrn_reflns_limit_h_min -30
_diffrn_reflns_limit_k_max 14
_diffrn_reflns_limit_k_min -14
_diffrn_reflns_limit_l_max 29
_diffrn_reflns_limit_l_min -29
_diffrn_reflns_number 49296
_diffrn_reflns_theta_full 30.04
_diffrn_reflns_theta_max 30.04
_diffrn_reflns_theta_min 1.93
_exptl_absorpt_coefficient_mu 2.510
_exptl_absorpt_correction_T_max 0.6895
_exptl_absorpt_correction_T_min 0.6607
_exptl_absorpt_correction_type empirical
_exptl_absorpt_process_details SADABS
_exptl_crystal_colour colorless
_exptl_crystal_density_diffrn 1.310
_exptl_crystal_density_method 'not measured'
_exptl_crystal_description block
_exptl_crystal_F_000 1808
_exptl_crystal_size_max 0.18
_exptl_crystal_size_mid 0.16
_exptl_crystal_size_min 0.16
_refine_diff_density_max 0.760
_refine_diff_density_min -0.306
_refine_diff_density_rms 0.085
_refine_ls_extinction_method none
_refine_ls_goodness_of_fit_ref 1.020
_refine_ls_hydrogen_treatment mixed
_refine_ls_matrix_type full
_refine_ls_number_parameters 431
_refine_ls_number_reflns 12778
_refine_ls_number_restraints 0
_refine_ls_restrained_S_all 1.020
_refine_ls_R_factor_all 0.0592
_refine_ls_R_factor_gt 0.0395
_refine_ls_shift/su_max 0.002
_refine_ls_shift/su_mean 0.000
_refine_ls_structure_factor_coef Fsqd
_refine_ls_weighting_details 'calc w=1/[\s^2^(Fo^2^)+(0.0384P)^2^+1.2277P] where P=(Fo^2^+2Fc^2^)/3'
_refine_ls_weighting_scheme calc
_refine_ls_wR_factor_gt 0.0824
_refine_ls_wR_factor_ref 0.0887
_reflns_number_gt 9877
_reflns_number_total 12778
_reflns_threshold_expression >2sigma(I)
_cod_data_source_file om200573g_si_003.cif
_cod_data_source_block sad1
_cod_depositor_comments
;
The following automatic conversions were performed:

'_symmetry_cell_setting' value 'Monoclinic' changed to 'monoclinic'
according to /home/saulius/struct/CIF-dictionaries/cif_core.dic
dictionary named 'cif_core.dic' version 2.4.1 from 2010-06-29.

Automatic conversion script
Id: cif_fix_values 1715 2011-07-08 13:25:40Z adriana 
;
_cod_original_cell_volume 4382.0(15)
_cod_original_sg_symbol_H-M P2(1)/c
_cod_database_code 4065119

loop_
_symmetry_equiv_pos_as_xyz
'x, y, z'
'-x, y+1/2, -z+1/2'
'-x, -y, -z'
'x, -y-1/2, z-1/2'

loop_
_atom_site_label
_atom_site_type_symbol
_atom_site_fract_x
_atom_site_fract_y
_atom_site_fract_z
_atom_site_U_iso_or_equiv
_atom_site_adp_type
_atom_site_occupancy
_atom_site_symmetry_multiplicity
_atom_site_calc_flag
_atom_site_refinement_flags
Ga1 Ga 0.830998(12) 0.18644(3) 0.609404(13) 0.02566(7) Uani 1 1 d .
C01 C 0.90182(13) 0.3087(3) 0.67015(14) 0.0377(6) Uani 1 1 d .
C011 C 0.87116(16) 0.4428(3) 0.67063(18) 0.0570(9) Uani 1 1 d .
H01A H 0.8347 0.4337 0.6849 0.068 Uiso 1 1 calc R
H01B H 0.8555 0.4795 0.6255 0.068 Uiso 1 1 calc R
H01C H 0.9041 0.4993 0.7018 0.068 Uiso 1 1 calc R
C012 C 0.95780(14) 0.3292(3) 0.64451(17) 0.0533(8) Uani 1 1 d .
H01D H 0.9876 0.3952 0.6716 0.064 Uiso 1 1 calc R
H01E H 0.9392 0.3561 0.5975 0.064 Uiso 1 1 calc R
H01F H 0.9817 0.2490 0.6484 0.064 Uiso 1 1 calc R
C013 C 0.92997(18) 0.2544(4) 0.74171(16) 0.0699(11) Uani 1 1 d .
H01G H 0.9506 0.1718 0.7416 0.084 Uiso 1 1 calc R
H01H H 0.8949 0.2430 0.7578 0.084 Uiso 1 1 calc R
H01I H 0.9624 0.3138 0.7713 0.084 Uiso 1 1 calc R
C1 C 0.81392(11) 0.0781(2) 0.52601(11) 0.0259(5) Uani 1 1 d .
Si11 Si 0.88065(3) -0.04382(7) 0.53412(4) 0.03133(15) Uani 1 1 d .
C111 C 0.87611(15) -0.1824(3) 0.58911(15) 0.0458(7) Uani 1 1 d .
H11A H 0.9114 -0.2428 0.5947 0.055 Uiso 1 1 calc R
H11B H 0.8342 -0.2259 0.5679 0.055 Uiso 1 1 calc R
H11C H 0.8804 -0.1499 0.6331 0.055 Uiso 1 1 calc R
C112 C 0.87020(14) -0.1111(3) 0.44829(14) 0.0400(6) Uani 1 1 d .
H11D H 0.8797 -0.0442 0.4218 0.048 Uiso 1 1 calc R
H11E H 0.8253 -0.1407 0.4249 0.048 Uiso 1 1 calc R
H11F H 0.9002 -0.1828 0.4543 0.048 Uiso 1 1 calc R
C113 C 0.96799(13) 0.0161(3) 0.57471(16) 0.0483(7) Uani 1 1 d .
H11G H 0.9728 0.0940 0.5519 0.058 Uiso 1 1 calc R
H11H H 0.9977 -0.0496 0.5709 0.058 Uiso 1 1 calc R
H11I H 0.9784 0.0348 0.6221 0.058 Uiso 1 1 calc R
C11 C 0.79221(12) 0.1654(2) 0.46013(12) 0.0296(5) Uani 1 1 d .
H11J H 0.7864 0.1095 0.4219 0.036 Uiso 1 1 calc R
H11K H 0.7495 0.2020 0.4528 0.036 Uiso 1 1 calc R
C12 C 0.83757(12) 0.2761(2) 0.45890(12) 0.0293(5) Uani 1 1 d .
C13 C 0.88735(14) 0.2591(3) 0.43431(14) 0.0397(6) Uani 1 1 d .
H13 H 0.8946 0.1743 0.4193 0.048 Uiso 1 1 calc R
C14 C 0.92654(14) 0.3621(3) 0.43111(16) 0.0491(7) Uani 1 1 d .
H14 H 0.9613 0.3479 0.4149 0.059 Uiso 1 1 calc R
C15 C 0.91626(14) 0.4849(3) 0.45092(15) 0.0463(7) Uani 1 1 d .
H15 H 0.9435 0.5565 0.4483 0.056 Uiso 1 1 calc R
C16 C 0.86666(15) 0.5045(3) 0.47457(16) 0.0469(7) Uani 1 1 d .
H16 H 0.8591 0.5900 0.4885 0.056 Uiso 1 1 calc R
C17 C 0.82730(13) 0.3999(3) 0.47833(14) 0.0388(6) Uani 1 1 d .
H17 H 0.7926 0.4144 0.4947 0.047 Uiso 1 1 calc R
Ga2 Ga 0.730199(12) -0.01699(2) 0.514616(12) 0.02332(6) Uani 1 1 d .
C02 C 0.67280(12) -0.1347(3) 0.43997(12) 0.0319(5) Uani 1 1 d .
C021 C 0.60555(13) -0.1510(3) 0.44572(14) 0.0418(6) Uani 1 1 d .
H02A H 0.5779 -0.2077 0.4100 0.050 Uiso 1 1 calc R
H02B H 0.5845 -0.0674 0.4413 0.050 Uiso 1 1 calc R
H02C H 0.6121 -0.1880 0.4894 0.050 Uiso 1 1 calc R
C022 C 0.66207(15) -0.0717(3) 0.37102(13) 0.0498(8) Uani 1 1 d .
H02D H 0.6328 -0.1253 0.3347 0.060 Uiso 1 1 calc R
H02E H 0.7039 -0.0635 0.3665 0.060 Uiso 1 1 calc R
H02F H 0.6427 0.0131 0.3686 0.060 Uiso 1 1 calc R
C023 C 0.70414(15) -0.2691(3) 0.44422(15) 0.0451(7) Uani 1 1 d .
H02G H 0.7116 -0.3077 0.4878 0.054 Uiso 1 1 calc R
H02H H 0.7457 -0.2606 0.4391 0.054 Uiso 1 1 calc R
H02I H 0.6748 -0.3237 0.4084 0.054 Uiso 1 1 calc R
Ga3 Ga 0.743681(13) -0.00258(2) 0.668612(12) 0.02542(6) Uani 1 1 d .
C03 C 0.78715(13) -0.1423(3) 0.73802(12) 0.0371(6) Uani 1 1 d .
C031 C 0.77865(17) -0.2756(3) 0.70374(16) 0.0513(8) Uani 1 1 d .
H03A H 0.7965 -0.2732 0.6689 0.062 Uiso 1 1 calc R
H03B H 0.7323 -0.2973 0.6834 0.062 Uiso 1 1 calc R
H03C H 0.8018 -0.3402 0.7373 0.062 Uiso 1 1 calc R
C032 C 0.75696(17) -0.1481(3) 0.79240(15) 0.0549(8) Uani 1 1 d .
H03D H 0.7751 -0.2213 0.8220 0.066 Uiso 1 1 calc R
H03E H 0.7097 -0.1576 0.7704 0.066 Uiso 1 1 calc R
H03F H 0.7673 -0.0692 0.8188 0.066 Uiso 1 1 calc R
C033 C 0.86084(15) -0.1120(3) 0.77326(15) 0.0525(8) Uani 1 1 d .
H03G H 0.8820 -0.1781 0.8066 0.063 Uiso 1 1 calc R
H03H H 0.8665 -0.0287 0.7955 0.063 Uiso 1 1 calc R
H03I H 0.8805 -0.1100 0.7399 0.063 Uiso 1 1 calc R
C2 C 0.66690(11) 0.1204(2) 0.64359(11) 0.0255(5) Uani 1 1 d .
Si21 Si 0.66783(4) 0.22852(8) 0.71501(4) 0.03673(17) Uani 1 1 d .
C211 C 0.73848(17) 0.3459(4) 0.73793(18) 0.0661(10) Uani 1 1 d .
H21A H 0.7370 0.4047 0.7725 0.079 Uiso 1 1 calc R
H21B H 0.7351 0.3946 0.6981 0.079 Uiso 1 1 calc R
H21C H 0.7797 0.2989 0.7550 0.079 Uiso 1 1 calc R
C212 C 0.6752(2) 0.1478(4) 0.79608(15) 0.0662(10) Uani 1 1 d .
H21D H 0.6470 0.0725 0.7859 0.079 Uiso 1 1 calc R
H21E H 0.6621 0.2077 0.8233 0.079 Uiso 1 1 calc R
H21F H 0.7204 0.1217 0.8209 0.079 Uiso 1 1 calc R
C213 C 0.59053(16) 0.3297(3) 0.68936(16) 0.0502(8) Uani 1 1 d .
H21G H 0.5532 0.2742 0.6830 0.060 Uiso 1 1 calc R
H21H H 0.5836 0.3744 0.6474 0.060 Uiso 1 1 calc R
H21I H 0.5951 0.3922 0.7246 0.060 Uiso 1 1 calc R
C21 C 0.59905(11) 0.0474(2) 0.60546(12) 0.0292(5) Uani 1 1 d .
H21J H 0.5642 0.1114 0.5919 0.035 Uiso 1 1 calc R
H21K H 0.6000 0.0100 0.5644 0.035 Uiso 1 1 calc R
C22 C 0.58057(11) -0.0585(3) 0.64388(12) 0.0299(5) Uani 1 1 d .
C23 C 0.60085(15) -0.1850(3) 0.64235(14) 0.0424(6) Uani 1 1 d .
H23 H 0.6280 -0.2049 0.6173 0.051 Uiso 1 1 calc R
C24 C 0.58301(17) -0.2842(3) 0.67612(16) 0.0533(8) Uani 1 1 d .
H24 H 0.5988 -0.3713 0.6752 0.064 Uiso 1 1 calc R
C25 C 0.54318(15) -0.2588(3) 0.71059(16) 0.0550(9) Uani 1 1 d .
H25 H 0.5303 -0.3276 0.7336 0.066 Uiso 1 1 calc R
C26 C 0.52191(17) -0.1351(4) 0.71202(19) 0.0697(11) Uani 1 1 d .
H26 H 0.4939 -0.1165 0.7363 0.084 Uiso 1 1 calc R
C27 C 0.54014(16) -0.0350(3) 0.67878(17) 0.0535(8) Uani 1 1 d .
H27 H 0.5243 0.0519 0.6802 0.064 Uiso 1 1 calc R
Ga4 Ga 0.676213(12) 0.22668(3) 0.568672(12) 0.02364(6) Uani 1 1 d .
C04 C 0.61783(12) 0.3660(2) 0.50919(13) 0.0316(5) Uani 1 1 d .
C041 C 0.63567(16) 0.4978(3) 0.54541(16) 0.0443(7) Uani 1 1 d .
H04A H 0.6812 0.5180 0.5545 0.053 Uiso 1 1 calc R
H04B H 0.6295 0.4941 0.5878 0.053 Uiso 1 1 calc R
H04C H 0.6075 0.5642 0.5167 0.053 Uiso 1 1 calc R
C042 C 0.62789(14) 0.3731(3) 0.44214(13) 0.0416(6) Uani 1 1 d .
H04D H 0.5995 0.4391 0.4135 0.050 Uiso 1 1 calc R
H04E H 0.6172 0.2903 0.4193 0.050 Uiso 1 1 calc R
H04F H 0.6734 0.3942 0.4514 0.050 Uiso 1 1 calc R
C043 C 0.54464(13) 0.3335(3) 0.49233(15) 0.0444(7) Uani 1 1 d .
H04G H 0.5170 0.3976 0.4613 0.053 Uiso 1 1 calc R
H04H H 0.5365 0.3337 0.5336 0.053 Uiso 1 1 calc R
H04I H 0.5347 0.2489 0.4715 0.053 Uiso 1 1 calc R
H1 H 0.8080(11) 0.088(2) 0.6664(11) 0.020(6) Uiso 1 1 d .
H2 H 0.7566(13) 0.273(3) 0.5875(13) 0.042(8) Uiso 1 1 d .
H3 H 0.7311(11) -0.071(2) 0.5897(11) 0.029(7) Uiso 1 1 d .
H4 H 0.6774(11) 0.107(2) 0.5133(12) 0.027(6) Uiso 1 1 d .

loop_
_atom_site_aniso_label
_atom_site_aniso_U_11
_atom_site_aniso_U_22
_atom_site_aniso_U_33
_atom_site_aniso_U_23
_atom_site_aniso_U_13
_atom_site_aniso_U_12
Ga1 0.02143(12) 0.03009(14) 0.02566(13) -0.00359(10) 0.00934(10) -0.00166(10)
C01 0.0285(13) 0.0419(15) 0.0384(14) -0.0092(12) 0.0081(11) -0.0082(11)
C011 0.0508(19) 0.0497(19) 0.076(2) -0.0233(17) 0.0308(17) -0.0157(15)
C012 0.0304(15) 0.058(2) 0.068(2) -0.0156(16) 0.0157(14) -0.0121(14)
C013 0.060(2) 0.084(3) 0.0439(19) -0.0075(18) -0.0029(16) -0.027(2)
C1 0.0250(11) 0.0292(12) 0.0271(11) -0.0017(9) 0.0139(9) -0.0009(9)
Si11 0.0281(3) 0.0349(4) 0.0364(4) -0.0037(3) 0.0185(3) 0.0024(3)
C111 0.0523(18) 0.0406(16) 0.0515(17) 0.0044(13) 0.0279(15) 0.0109(13)
C112 0.0461(16) 0.0380(15) 0.0495(16) -0.0083(12) 0.0335(13) -0.0042(12)
C113 0.0273(14) 0.059(2) 0.0576(19) -0.0112(15) 0.0159(13) 0.0039(13)
C11 0.0289(12) 0.0345(13) 0.0273(12) -0.0008(10) 0.0129(10) -0.0037(10)
C12 0.0271(12) 0.0356(13) 0.0266(11) 0.0017(10) 0.0120(10) -0.0007(10)
C13 0.0413(15) 0.0383(15) 0.0485(16) 0.0007(12) 0.0272(13) -0.0003(12)
C14 0.0398(16) 0.0540(19) 0.064(2) 0.0067(15) 0.0312(15) -0.0047(14)
C15 0.0377(15) 0.0464(17) 0.0490(17) 0.0124(13) 0.0103(13) -0.0113(13)
C16 0.0489(17) 0.0388(16) 0.0508(18) 0.0018(13) 0.0169(14) -0.0039(13)
C17 0.0351(14) 0.0425(16) 0.0411(15) 0.0019(12) 0.0172(12) 0.0011(12)
Ga2 0.02373(12) 0.02756(13) 0.02086(12) -0.00238(10) 0.01103(10) -0.00183(10)
C02 0.0344(13) 0.0368(14) 0.0266(12) -0.0078(10) 0.0142(10) -0.0112(11)
C021 0.0351(14) 0.0494(17) 0.0393(15) -0.0108(13) 0.0128(12) -0.0122(12)
C022 0.0571(19) 0.063(2) 0.0253(13) -0.0071(13) 0.0115(13) -0.0226(16)
C023 0.0527(18) 0.0392(16) 0.0522(17) -0.0149(13) 0.0301(15) -0.0125(13)
Ga3 0.02613(13) 0.03118(14) 0.01904(12) 0.00204(10) 0.00885(10) 0.00120(10)
C03 0.0417(15) 0.0444(16) 0.0249(12) 0.0108(11) 0.0127(11) 0.0073(12)
C031 0.064(2) 0.0402(17) 0.0530(18) 0.0124(14) 0.0260(16) 0.0114(15)
C032 0.066(2) 0.068(2) 0.0371(16) 0.0234(15) 0.0268(15) 0.0181(17)
C033 0.0446(17) 0.069(2) 0.0366(15) 0.0147(15) 0.0073(13) 0.0102(15)
C2 0.0268(11) 0.0318(13) 0.0228(11) -0.0009(9) 0.0150(9) -0.0014(9)
Si21 0.0418(4) 0.0447(4) 0.0319(4) -0.0088(3) 0.0233(3) -0.0023(3)
C211 0.065(2) 0.081(3) 0.064(2) -0.0404(19) 0.0377(19) -0.0282(19)
C212 0.093(3) 0.082(3) 0.0326(16) -0.0015(16) 0.0338(18) 0.013(2)
C213 0.063(2) 0.0462(18) 0.0597(19) -0.0039(14) 0.0439(17) 0.0063(15)
C21 0.0248(11) 0.0358(13) 0.0275(12) 0.0018(10) 0.0107(9) -0.0006(10)
C22 0.0219(11) 0.0396(14) 0.0263(11) 0.0058(10) 0.0075(9) -0.0023(10)
C23 0.0517(17) 0.0386(16) 0.0406(15) 0.0002(12) 0.0220(13) -0.0063(13)
C24 0.065(2) 0.0409(17) 0.0495(18) 0.0063(14) 0.0174(16) -0.0085(15)
C25 0.0422(17) 0.069(2) 0.0504(18) 0.0288(16) 0.0146(14) -0.0120(16)
C26 0.058(2) 0.092(3) 0.083(3) 0.035(2) 0.053(2) 0.010(2)
C27 0.0519(18) 0.0544(19) 0.072(2) 0.0203(16) 0.0441(17) 0.0132(15)
Ga4 0.02266(12) 0.02740(13) 0.02375(12) 0.00097(10) 0.01218(10) 0.00214(10)
C04 0.0280(12) 0.0342(14) 0.0353(13) 0.0073(11) 0.0151(10) 0.0074(10)
C041 0.0541(18) 0.0317(15) 0.0547(18) 0.0038(12) 0.0295(15) 0.0049(12)
C042 0.0403(15) 0.0498(17) 0.0351(14) 0.0124(12) 0.0149(12) 0.0115(13)
C043 0.0280(13) 0.0501(18) 0.0542(17) 0.0133(14) 0.0151(12) 0.0109(12)

loop_
_atom_type_symbol
_atom_type_description
_atom_type_scat_dispersion_real
_atom_type_scat_dispersion_imag
_atom_type_scat_source
C C 0.0033 0.0016 'International Tables Vol C Tables 4.2.6.8 and 6.1.1.4'
H H 0.0000 0.0000 'International Tables Vol C Tables 4.2.6.8 and 6.1.1.4'
Si Si 0.0817 0.0704 'International Tables Vol C Tables 4.2.6.8 and 6.1.1.4'
Ga Ga 0.2307 1.6083 'International Tables Vol C Tables 4.2.6.8 and 6.1.1.4'

loop_
_geom_angle_atom_site_label_1
_geom_angle_atom_site_label_2
_geom_angle_atom_site_label_3
_geom_angle
C1 Ga1 C01 138.05(10)
C1 Ga1 H1 106.2(7)
C01 Ga1 H1 105.4(7)
C1 Ga1 H2 102.3(8)
C01 Ga1 H2 104.9(9)
H1 Ga1 H2 89.5(11)
C013 C01 C011 109.5(3)
C013 C01 C012 109.8(3)
C011 C01 C012 106.9(2)
C013 C01 Ga1 109.0(2)
C011 C01 Ga1 109.44(18)
C012 C01 Ga1 112.21(19)
C01 C011 H01A 109.5
C01 C011 H01B 109.5
H01A C011 H01B 109.5
C01 C011 H01C 109.5
H01A C011 H01C 109.5
H01B C011 H01C 109.5
C01 C012 H01D 109.5
C01 C012 H01E 109.5
H01D C012 H01E 109.5
C01 C012 H01F 109.5
H01D C012 H01F 109.5
H01E C012 H01F 109.5
C01 C013 H01G 109.5
C01 C013 H01H 109.5
H01G C013 H01H 109.5
C01 C013 H01I 109.5
H01G C013 H01I 109.5
H01H C013 H01I 109.5
C11 C1 Si11 114.66(15)
C11 C1 Ga1 111.05(16)
Si11 C1 Ga1 114.69(12)
C11 C1 Ga2 102.94(14)
Si11 C1 Ga2 109.09(12)
Ga1 C1 Ga2 103.04(10)
C111 Si11 C113 104.81(15)
C111 Si11 C112 108.08(13)
C113 Si11 C112 106.64(13)
C111 Si11 C1 109.70(11)
C113 Si11 C1 116.19(12)
C112 Si11 C1 110.99(12)
Si11 C111 H11A 109.5
Si11 C111 H11B 109.5
H11A C111 H11B 109.5
Si11 C111 H11C 109.5
H11A C111 H11C 109.5
H11B C111 H11C 109.5
Si11 C112 H11D 109.5
Si11 C112 H11E 109.5
H11D C112 H11E 109.5
Si11 C112 H11F 109.5
H11D C112 H11F 109.5
H11E C112 H11F 109.5
Si11 C113 H11G 109.5
Si11 C113 H11H 109.5
H11G C113 H11H 109.5
Si11 C113 H11I 109.5
H11G C113 H11I 109.5
H11H C113 H11I 109.5
C12 C11 C1 118.0(2)
C12 C11 H11J 107.8
C1 C11 H11J 107.8
C12 C11 H11K 107.8
C1 C11 H11K 107.8
H11J C11 H11K 107.1
C17 C12 C13 118.0(2)
C17 C12 C11 120.1(2)
C13 C12 C11 121.8(2)
C14 C13 C12 121.0(3)
C14 C13 H13 119.5
C12 C13 H13 119.5
C15 C14 C13 120.6(3)
C15 C14 H14 119.7
C13 C14 H14 119.7
C14 C15 C16 119.4(3)
C14 C15 H15 120.3
C16 C15 H15 120.3
C15 C16 C17 119.9(3)
C15 C16 H16 120.0
C17 C16 H16 120.0
C12 C17 C16 121.0(3)
C12 C17 H17 119.5
C16 C17 H17 119.5
C02 Ga2 C1 130.72(9)
C02 Ga2 H3 109.0(8)
C1 Ga2 H3 111.8(8)
C02 Ga2 H4 102.9(8)
C1 Ga2 H4 102.7(8)
H3 Ga2 H4 91.2(11)
C023 C02 C021 108.6(2)
C023 C02 C022 109.6(2)
C021 C02 C022 109.1(2)
C023 C02 Ga2 111.68(18)
C021 C02 Ga2 109.25(16)
C022 C02 Ga2 108.58(17)
C02 C021 H02A 109.5
C02 C021 H02B 109.5
H02A C021 H02B 109.5
C02 C021 H02C 109.5
H02A C021 H02C 109.5
H02B C021 H02C 109.5
C02 C022 H02D 109.5
C02 C022 H02E 109.5
H02D C022 H02E 109.5
C02 C022 H02F 109.5
H02D C022 H02F 109.5
H02E C022 H02F 109.5
C02 C023 H02G 109.5
C02 C023 H02H 109.5
H02G C023 H02H 109.5
C02 C023 H02I 109.5
H02G C023 H02I 109.5
H02H C023 H02I 109.5
C2 Ga3 C03 138.93(10)
C2 Ga3 H1 105.5(7)
C03 Ga3 H1 104.4(7)
C2 Ga3 H3 101.3(8)
C03 Ga3 H3 105.7(8)
H1 Ga3 H3 90.9(11)
C033 C03 C031 109.1(2)
C033 C03 C032 108.7(2)
C031 C03 C032 108.3(2)
C033 C03 Ga3 108.85(19)
C031 C03 Ga3 110.76(18)
C032 C03 Ga3 111.04(19)
C03 C031 H03A 109.5
C03 C031 H03B 109.5
H03A C031 H03B 109.5
C03 C031 H03C 109.5
H03A C031 H03C 109.5
H03B C031 H03C 109.5
C03 C032 H03D 109.5
C03 C032 H03E 109.5
H03D C032 H03E 109.5
C03 C032 H03F 109.5
H03D C032 H03F 109.5
H03E C032 H03F 109.5
C03 C033 H03G 109.5
C03 C033 H03H 109.5
H03G C033 H03H 109.5
C03 C033 H03I 109.5
H03G C033 H03I 109.5
H03H C033 H03I 109.5
C21 C2 Si21 114.18(15)
C21 C2 Ga3 111.25(16)
Si21 C2 Ga3 114.49(11)
C21 C2 Ga4 102.50(14)
Si21 C2 Ga4 110.33(12)
Ga3 C2 Ga4 102.77(9)
C212 Si21 C211 106.26(18)
C212 Si21 C2 117.07(14)
C211 Si21 C2 109.95(12)
C212 Si21 C213 105.07(15)
C211 Si21 C213 106.23(16)
C2 Si21 C213 111.57(13)
Si21 C211 H21A 109.5
Si21 C211 H21B 109.5
H21A C211 H21B 109.5
Si21 C211 H21C 109.5
H21A C211 H21C 109.5
H21B C211 H21C 109.5
Si21 C212 H21D 109.5
Si21 C212 H21E 109.5
H21D C212 H21E 109.5
Si21 C212 H21F 109.5
H21D C212 H21F 109.5
H21E C212 H21F 109.5
Si21 C213 H21G 109.5
Si21 C213 H21H 109.5
H21G C213 H21H 109.5
Si21 C213 H21I 109.5
H21G C213 H21I 109.5
H21H C213 H21I 109.5
C22 C21 C2 117.52(19)
C22 C21 H21J 107.9
C2 C21 H21J 107.9
C22 C21 H21K 107.9
C2 C21 H21K 107.9
H21J C21 H21K 107.2
C23 C22 C27 117.3(2)
C23 C22 C21 120.8(2)
C27 C22 C21 121.8(2)
C22 C23 C24 121.5(3)
C22 C23 H23 119.2
C24 C23 H23 119.2
C25 C24 C23 120.3(3)
C25 C24 H24 119.9
C23 C24 H24 119.9
C26 C25 C24 119.2(3)
C26 C25 H25 120.4
C24 C25 H25 120.4
C25 C26 C27 120.8(3)
C25 C26 H26 119.6
C27 C26 H26 119.6
C22 C27 C26 120.9(3)
C22 C27 H27 119.6
C26 C27 H27 119.6
C2 Ga4 C04 130.73(9)
C2 Ga4 H2 112.2(8)
C04 Ga4 H2 107.1(9)
C2 Ga4 H4 100.8(8)
C04 Ga4 H4 104.9(8)
H2 Ga4 H4 94.2(12)
C042 C04 C041 109.0(2)
C042 C04 C043 107.9(2)
C041 C04 C043 110.4(2)
C042 C04 Ga4 109.56(17)
C041 C04 Ga4 109.79(18)
C043 C04 Ga4 110.10(17)
C04 C041 H04A 109.5
C04 C041 H04B 109.5
H04A C041 H04B 109.5
C04 C041 H04C 109.5
H04A C041 H04C 109.5
H04B C041 H04C 109.5
C04 C042 H04D 109.5
C04 C042 H04E 109.5
H04D C042 H04E 109.5
C04 C042 H04F 109.5
H04D C042 H04F 109.5
H04E C042 H04F 109.5
C04 C043 H04G 109.5
C04 C043 H04H 109.5
H04G C043 H04H 109.5
C04 C043 H04I 109.5
H04G C043 H04I 109.5
H04H C043 H04I 109.5

loop_
_geom_bond_atom_site_label_1
_geom_bond_atom_site_label_2
_geom_bond_distance
Ga1 C1 1.998(2)
Ga1 C01 2.020(3)
Ga1 H1 1.79(2)
Ga1 H2 1.75(3)
C01 C013 1.506(4)
C01 C011 1.532(4)
C01 C012 1.534(4)
C011 H01A 0.9599
C011 H01B 0.9599
C011 H01C 0.9599
C012 H01D 0.9599
C012 H01E 0.9599
C012 H01F 0.9599
C013 H01G 0.9599
C013 H01H 0.9599
C013 H01I 0.9599
C1 C11 1.570(3)
C1 Si11 1.878(2)
C1 Ga2 2.004(2)
Si11 C111 1.866(3)
Si11 C113 1.867(3)
Si11 C112 1.876(3)
C111 H11A 0.9599
C111 H11B 0.9599
C111 H11C 0.9599
C112 H11D 0.9599
C112 H11E 0.9599
C112 H11F 0.9599
C113 H11G 0.9599
C113 H11H 0.9599
C113 H11I 0.9599
C11 C12 1.514(3)
C11 H11J 0.9600
C11 H11K 0.9600
C12 C17 1.381(4)
C12 C13 1.388(3)
C13 C14 1.378(4)
C13 H13 0.9600
C14 C15 1.374(4)
C14 H14 0.9600
C15 C16 1.374(4)
C15 H15 0.9600
C16 C17 1.396(4)
C16 H16 0.9600
C17 H17 0.9600
Ga2 C02 1.999(2)
Ga2 H3 1.68(2)
Ga2 H4 1.71(2)
C02 C023 1.527(4)
C02 C021 1.530(3)
C02 C022 1.531(4)
C021 H02A 0.9599
C021 H02B 0.9599
C021 H02C 0.9599
C022 H02D 0.9599
C022 H02E 0.9599
C022 H02F 0.9599
C023 H02G 0.9599
C023 H02H 0.9599
C023 H02I 0.9599
Ga3 C2 1.999(2)
Ga3 C03 2.010(2)
Ga3 H1 1.70(2)
Ga3 H3 1.74(2)
C03 C033 1.521(4)
C03 C031 1.526(4)
C03 C032 1.536(4)
C031 H03A 0.9599
C031 H03B 0.9599
C031 H03C 0.9599
C032 H03D 0.9599
C032 H03E 0.9599
C032 H03F 0.9599
C033 H03G 0.9599
C033 H03H 0.9599
C033 H03I 0.9599
C2 C21 1.575(3)
C2 Si21 1.871(2)
C2 Ga4 2.002(2)
Si21 C212 1.858(3)
Si21 C211 1.868(3)
Si21 C213 1.874(3)
C211 H21A 0.9599
C211 H21B 0.9599
C211 H21C 0.9599
C212 H21D 0.9599
C212 H21E 0.9599
C212 H21F 0.9599
C213 H21G 0.9599
C213 H21H 0.9599
C213 H21I 0.9599
C21 C22 1.505(3)
C21 H21J 0.9600
C21 H21K 0.9600
C22 C23 1.375(4)
C22 C27 1.377(4)
C23 C24 1.385(4)
C23 H23 0.9600
C24 C25 1.362(4)
C24 H24 0.9600
C25 C26 1.355(5)
C25 H25 0.9600
C26 C27 1.389(4)
C26 H26 0.9600
C27 H27 0.9600
Ga4 C04 2.003(2)
Ga4 H2 1.71(3)
Ga4 H4 1.71(2)
C04 C042 1.523(3)
C04 C041 1.529(4)
C04 C043 1.534(3)
C041 H04A 0.9599
C041 H04B 0.9599
C041 H04C 0.9599
C042 H04D 0.9599
C042 H04E 0.9599
C042 H04F 0.9599
C043 H04G 0.9599
C043 H04H 0.9599
C043 H04I 0.9599

loop_
_geom_torsion_atom_site_label_1
_geom_torsion_atom_site_label_2
_geom_torsion_atom_site_label_3
_geom_torsion_atom_site_label_4
_geom_torsion
C1 Ga1 C01 C013 -119.1(2)
C1 Ga1 C01 C011 121.1(2)
C1 Ga1 C01 C012 2.7(3)
C01 Ga1 C1 C11 -75.0(2)
C01 Ga1 C1 Si11 57.0(2)
C01 Ga1 C1 Ga2 175.37(12)
C11 C1 Si11 C111 -155.61(18)
Ga1 C1 Si11 C111 74.14(16)
Ga2 C1 Si11 C111 -40.80(15)
C11 C1 Si11 C113 85.8(2)
Ga1 C1 Si11 C113 -44.45(18)
Ga2 C1 Si11 C113 -159.39(13)
C11 C1 Si11 C112 -36.2(2)
Ga1 C1 Si11 C112 -166.48(12)
Ga2 C1 Si11 C112 78.57(14)
Si11 C1 C11 C12 -76.7(2)
Ga1 C1 C11 C12 55.3(2)
Ga2 C1 C11 C12 165.01(17)
C1 C11 C12 C17 -93.9(3)
C1 C11 C12 C13 90.4(3)
C17 C12 C13 C14 1.7(4)
C11 C12 C13 C14 177.5(3)
C12 C13 C14 C15 -1.4(5)
C13 C14 C15 C16 0.5(5)
C14 C15 C16 C17 0.1(5)
C13 C12 C17 C16 -1.2(4)
C11 C12 C17 C16 -177.0(2)
C15 C16 C17 C12 0.3(4)
C11 C1 Ga2 C02 58.4(2)
Si11 C1 Ga2 C02 -63.76(17)
Ga1 C1 Ga2 C02 173.97(11)
C1 Ga2 C02 C023 75.5(2)
C1 Ga2 C02 C021 -164.30(17)
C1 Ga2 C02 C022 -45.5(2)
C2 Ga3 C03 C033 -127.3(2)
C2 Ga3 C03 C031 112.7(2)
C2 Ga3 C03 C032 -7.7(3)
C03 Ga3 C2 C21 -75.6(2)
C03 Ga3 C2 Si21 55.8(2)
C03 Ga3 C2 Ga4 175.40(12)
C21 C2 Si21 C212 76.0(2)
Ga3 C2 Si21 C212 -53.86(19)
Ga4 C2 Si21 C212 -169.18(15)
C21 C2 Si21 C211 -162.6(2)
Ga3 C2 Si21 C211 67.48(19)
Ga4 C2 Si21 C211 -47.84(18)
C21 C2 Si21 C213 -45.1(2)
Ga3 C2 Si21 C213 -174.93(13)
Ga4 C2 Si21 C213 69.75(15)
Si21 C2 C21 C22 -69.8(3)
Ga3 C2 C21 C22 61.6(2)
Ga4 C2 C21 C22 170.83(18)
C2 C21 C22 C23 -88.2(3)
C2 C21 C22 C27 95.3(3)
C27 C22 C23 C24 -1.8(4)
C21 C22 C23 C24 -178.5(3)
C22 C23 C24 C25 1.6(5)
C23 C24 C25 C26 -0.7(5)
C24 C25 C26 C27 0.1(6)
C23 C22 C27 C26 1.2(5)
C21 C22 C27 C26 177.8(3)
C25 C26 C27 C22 -0.4(6)
C21 C2 Ga4 C04 60.14(19)
Si21 C2 Ga4 C04 -61.84(17)
Ga3 C2 Ga4 C04 175.67(10)
C2 Ga4 C04 C042 -154.59(17)
C2 Ga4 C04 C041 85.7(2)
C2 Ga4 C04 C043 -36.0(2)
